data_2236615
loop_
_publ_author_name
'Irrera, Simona'
'Portalone, Gustavo'

_publ_section_title
;
 4-Methoxybenzamidinium hydrogen sulfate
;
_journal_coeditor_code RZ5020
_journal_issue 11
_journal_name_full 'Acta Crystallographica Section E'
_journal_page_first o3244
_journal_paper_doi 10.1107/S1600536812044327
_journal_volume 68
_journal_year 2012
_chemical_formula_iupac 'C8 H11 N2 O +, H S O4 -'
_chemical_formula_moiety 'C8 H11 N2 O +, H O4 S -'
_chemical_formula_sum 'C8 H12 N2 O5 S'
_chemical_formula_weight 248.26
_chemical_name_systematic
;
4-Methoxybenzamidinium hydrogen sulfate
;
_space_group_IT_number 14
_symmetry_cell_setting monoclinic
_symmetry_space_group_name_Hall '-P 2ybc'
_symmetry_space_group_name_H-M 'P 1 21/c 1'
_atom_sites_solution_hydrogens geom
_atom_sites_solution_primary direct
_atom_sites_solution_secondary difmap
_audit_creation_method SHELXL-97
_cell_angle_alpha 90.00
_cell_angle_beta 94.206(10)
_cell_angle_gamma 90.00
_cell_formula_units_Z 4
_cell_length_a 14.2608(14)
_cell_length_b 10.1844(9)
_cell_length_c 7.5723(9)
_cell_measurement_reflns_used 4647
_cell_measurement_temperature 298(2)
_cell_measurement_theta_max 29.6503
_cell_measurement_theta_min 2.8586
_cell_volume 1096.8(2)
_computing_cell_refinement 'CrysAlis RED (Oxford Diffraction, 2006)'
_computing_data_collection 'CrysAlis CCD (Oxford Diffraction, 2006)'
_computing_data_reduction 'CrysAlis RED (Oxford Diffraction, 2006)'
_computing_molecular_graphics 'ORTEP-3 (Farrugia, 1997)'
_computing_publication_material 'WinGX (Farrugia, 1999)'
_computing_structure_refinement 'SHELXL97 (Sheldrick, 2008)'
_computing_structure_solution 'SIR97 (Altomare <i>et al.</i>, 1999)'
_diffrn_ambient_temperature 298(2)
_diffrn_detector_area_resol_mean 16.0696
_diffrn_measured_fraction_theta_full 0.995
_diffrn_measured_fraction_theta_max 0.995
_diffrn_measurement_device_type 'Oxford Diffraction Xcalibur S CCD'
_diffrn_measurement_method '\w and \f'
_diffrn_radiation_monochromator graphite
_diffrn_radiation_source 'Enhance (Mo) X-ray Source'
_diffrn_radiation_type MoK\a
_diffrn_radiation_wavelength 0.71069
_diffrn_reflns_av_R_equivalents 0.0364
_diffrn_reflns_av_sigmaI/netI 0.0241
_diffrn_reflns_limit_h_max 18
_diffrn_reflns_limit_h_min -18
_diffrn_reflns_limit_k_max 13
_diffrn_reflns_limit_k_min -13
_diffrn_reflns_limit_l_max 9
_diffrn_reflns_limit_l_min -9
_diffrn_reflns_number 16529
_diffrn_reflns_theta_full 27.99
_diffrn_reflns_theta_max 27.99
_diffrn_reflns_theta_min 2.86
_exptl_absorpt_coefficient_mu 0.304
_exptl_absorpt_correction_T_max 0.956
_exptl_absorpt_correction_T_min 0.912
_exptl_absorpt_correction_type multi-scan
_exptl_absorpt_process_details '(CrysAlis RED; Oxford Diffraction, 2006)'
_exptl_crystal_colour colourless
_exptl_crystal_density_diffrn 1.503
_exptl_crystal_density_method 'not measured'
_exptl_crystal_description tablets
_exptl_crystal_F_000 520
_exptl_crystal_size_max 0.31
_exptl_crystal_size_mid 0.25
_exptl_crystal_size_min 0.15
_refine_diff_density_max 0.264
_refine_diff_density_min -0.341
_refine_ls_extinction_method none
_refine_ls_goodness_of_fit_ref 1.038
_refine_ls_hydrogen_treatment mixed
_refine_ls_matrix_type full
_refine_ls_number_parameters 167
_refine_ls_number_reflns 2626
_refine_ls_number_restraints 0
_refine_ls_restrained_S_all 1.038
_refine_ls_R_factor_all 0.0511
_refine_ls_R_factor_gt 0.0388
_refine_ls_shift/su_max 0.000
_refine_ls_shift/su_mean 0.000
_refine_ls_structure_factor_coef Fsqd
_refine_ls_weighting_details 'calc w=1/[\s^2^(Fo^2^)+(0.0582P)^2^+0.2957P] where P=(Fo^2^+2Fc^2^)/3'
_refine_ls_weighting_scheme calc
_refine_ls_wR_factor_gt 0.1038
_refine_ls_wR_factor_ref 0.1138
_reflns_number_gt 2133
_reflns_number_total 2626
_reflns_threshold_expression I>2\s(I)
_cod_data_source_file rz5020.cif
_cod_data_source_block I
_cod_original_cell_volume 1096.83(19)
_cod_original_sg_symbol_H-M 'P 21/c'
_cod_database_code 2236615
_cod_database_fobs_code 2236615

loop_
_symmetry_equiv_pos_as_xyz
'x, y, z'
'-x, y+1/2, -z+1/2'
'-x, -y, -z'
'x, -y-1/2, z-1/2'

loop_
_atom_site_type_symbol
_atom_site_label
_atom_site_fract_x
_atom_site_fract_y
_atom_site_fract_z
_atom_site_U_iso_or_equiv
_atom_site_adp_type
_atom_site_calc_flag
_atom_site_refinement_flags
_atom_site_occupancy
_atom_site_symmetry_multiplicity
S S1 -0.16129(3) 0.16203(4) 0.84884(6) 0.03448(15) Uani d . 1 1
O O2 -0.20315(10) 0.11649(13) 1.00664(17) 0.0514(4) Uani d . 1 1
O O3 -0.24735(9) 0.20809(15) 0.7284(2) 0.0498(4) Uani d . 1 1
H H3A -0.2287(18) 0.259(3) 0.662(4) 0.064(8) Uiso d . 1 1
O O4 -0.09972(9) 0.27365(12) 0.87891(18) 0.0467(3) Uani d . 1 1
O O5 -0.11706(9) 0.05608(12) 0.75864(19) 0.0485(3) Uani d . 1 1
O O1 0.49301(10) 0.19362(16) 0.4667(3) 0.0684(5) Uani d . 1 1
N N1 0.07593(12) 0.28008(15) 0.6992(3) 0.0452(4) Uani d . 1 1
H H1A 0.0189(18) 0.280(2) 0.730(3) 0.053(6) Uiso d . 1 1
H H1B 0.1027(17) 0.354(2) 0.693(3) 0.061(7) Uiso d . 1 1
N N2 0.07598(14) 0.06125(17) 0.6593(3) 0.0595(5) Uani d . 1 1
H H2A 0.0212(18) 0.058(2) 0.692(3) 0.057(7) Uiso d . 1 1
H H2B 0.107(2) -0.009(3) 0.647(4) 0.087(9) Uiso d . 1 1
C C1 0.21780(12) 0.18063(15) 0.6067(2) 0.0346(4) Uani d . 1 1
C C2 0.26115(13) 0.30028(17) 0.5855(3) 0.0465(5) Uani d . 1 1
H H2 0.2275 0.3770 0.6020 0.056 Uiso calc R 1 1
C C3 0.35275(14) 0.30917(18) 0.5407(3) 0.0497(5) Uani d . 1 1
H H3 0.3806 0.3910 0.5288 0.060 Uiso calc R 1 1
C C4 0.40279(13) 0.19663(19) 0.5136(3) 0.0465(5) Uani d . 1 1
C C5 0.36028(15) 0.0754(2) 0.5315(3) 0.0595(6) Uani d . 1 1
H H5 0.3937 -0.0010 0.5123 0.071 Uiso calc R 1 1
C C6 0.26906(14) 0.06751(18) 0.5775(3) 0.0493(5) Uani d . 1 1
H H6 0.2413 -0.0143 0.5892 0.059 Uiso calc R 1 1
C C7 0.12029(12) 0.17365(15) 0.6575(2) 0.0365(4) Uani d . 1 1
C C8 0.54205(16) 0.3152(3) 0.4575(4) 0.0749(8) Uani d . 1 1
H H8A 0.5094(10) 0.3716(13) 0.369(2) 0.112 Uiso calc R 1 1
H H8B 0.6058(12) 0.2988(4) 0.425(3) 0.112 Uiso calc R 1 1
H H8C 0.5445(13) 0.3583(13) 0.573(2) 0.112 Uiso calc R 1 1

loop_
_atom_site_aniso_label
_atom_site_aniso_U_11
_atom_site_aniso_U_22
_atom_site_aniso_U_33
_atom_site_aniso_U_12
_atom_site_aniso_U_13
_atom_site_aniso_U_23
S1 0.0360(3) 0.0244(2) 0.0440(3) -0.00176(15) 0.00969(18) -0.00018(16)
O2 0.0718(9) 0.0368(7) 0.0477(8) -0.0093(6) 0.0198(7) 0.0026(6)
O3 0.0352(7) 0.0531(8) 0.0616(9) -0.0021(6) 0.0082(6) 0.0112(7)
O4 0.0456(7) 0.0321(7) 0.0627(9) -0.0101(5) 0.0068(6) -0.0029(6)
O5 0.0488(7) 0.0302(6) 0.0688(9) 0.0022(5) 0.0193(6) -0.0041(6)
O1 0.0351(8) 0.0586(9) 0.1145(14) 0.0038(7) 0.0259(8) -0.0054(9)
N1 0.0333(8) 0.0306(8) 0.0735(12) -0.0025(6) 0.0154(8) -0.0090(7)
N2 0.0389(10) 0.0285(8) 0.1137(17) -0.0032(7) 0.0232(10) -0.0039(9)
C1 0.0304(8) 0.0282(8) 0.0454(9) 0.0011(6) 0.0031(7) -0.0015(7)
C2 0.0367(9) 0.0277(8) 0.0763(14) 0.0020(7) 0.0133(9) -0.0030(8)
C3 0.0395(10) 0.0335(9) 0.0775(14) -0.0050(8) 0.0137(9) -0.0031(9)
C4 0.0309(9) 0.0457(10) 0.0639(12) 0.0020(8) 0.0097(8) -0.0032(9)
C5 0.0448(11) 0.0352(10) 0.1007(17) 0.0089(8) 0.0210(11) -0.0056(10)
C6 0.0423(10) 0.0277(8) 0.0793(14) 0.0008(7) 0.0132(9) -0.0048(9)
C7 0.0328(9) 0.0283(8) 0.0483(10) -0.0003(6) 0.0023(7) -0.0020(7)
C8 0.0381(12) 0.0773(17) 0.112(2) -0.0104(11) 0.0238(13) -0.0012(15)

loop_
_atom_type_symbol
_atom_type_description
_atom_type_scat_dispersion_real
_atom_type_scat_dispersion_imag
_atom_type_scat_source
C C 0.0033 0.0016 'International Tables Vol C Tables 4.2.6.8 and 6.1.1.4'
H H 0.0000 0.0000 'International Tables Vol C Tables 4.2.6.8 and 6.1.1.4'
N N 0.0061 0.0033 'International Tables Vol C Tables 4.2.6.8 and 6.1.1.4'
O O 0.0106 0.0060 'International Tables Vol C Tables 4.2.6.8 and 6.1.1.4'
S S 0.1246 0.1234 'International Tables Vol C Tables 4.2.6.8 and 6.1.1.4'

loop_
_geom_angle_atom_site_label_1
_geom_angle_atom_site_label_2
_geom_angle_atom_site_label_3
_geom_angle
O4 S1 O5 112.37(8)
O4 S1 O2 113.83(8)
O5 S1 O2 111.75(8)
O4 S1 O3 107.52(8)
O5 S1 O3 107.60(8)
O2 S1 O3 103.05(9)
S1 O3 H3A 106.6(19)
C4 O1 C8 118.01(17)
C7 N1 H1A 123.0(15)
C7 N1 H1B 119.6(16)
H1A N1 H1B 117(2)
C7 N2 H2A 120.2(16)
C7 N2 H2B 118.6(19)
H2A N2 H2B 120(2)
C2 C1 C6 117.86(16)
C2 C1 C7 120.84(15)
C6 C1 C7 121.29(15)
C3 C2 C1 121.85(16)
C3 C2 H2 119.1
C1 C2 H2 119.1
C4 C3 C2 119.65(17)
C4 C3 H3 120.2
C2 C3 H3 120.2
O1 C4 C3 124.73(18)
O1 C4 C5 115.75(17)
C3 C4 C5 119.52(17)
C6 C5 C4 120.42(17)
C6 C5 H5 119.8
C4 C5 H5 119.8
C5 C6 C1 120.68(17)
C5 C6 H6 119.7
C1 C6 H6 119.7
N1 C7 N2 118.74(18)
N1 C7 C1 120.48(15)
N2 C7 C1 120.77(16)
O1 C8 H8A 109.5
O1 C8 H8B 109.5
H8A C8 H8B 109.5
O1 C8 H8C 109.5
H8A C8 H8C 109.5
H8B C8 H8C 109.5

loop_
_geom_bond_atom_site_label_1
_geom_bond_atom_site_label_2
_geom_bond_distance
S1 O4 1.4442(13)
S1 O5 1.4464(13)
S1 O2 1.4504(13)
S1 O3 1.5470(15)
O3 H3A 0.78(3)
O1 C4 1.360(2)
O1 C8 1.427(3)
N1 C7 1.306(2)
N1 H1A 0.86(2)
N1 H1B 0.84(2)
N2 C7 1.308(2)
N2 H2A 0.84(2)
N2 H2B 0.86(3)
C1 C2 1.381(2)
C1 C6 1.391(2)
C1 C7 1.471(2)
C2 C3 1.377(3)
C2 H2 0.9300
C3 C4 1.374(3)
C3 H3 0.9300
C4 C5 1.386(3)
C5 C6 1.374(3)
C5 H5 0.9300
C6 H6 0.9300
C8 H8A 0.9739
C8 H8B 0.9739
C8 H8C 0.9739

loop_
_geom_hbond_atom_site_label_D
_geom_hbond_atom_site_label_H
_geom_hbond_atom_site_label_A
_geom_hbond_site_symmetry_A
_geom_hbond_distance_DH
_geom_hbond_distance_HA
_geom_hbond_distance_DA
_geom_hbond_angle_DHA
O3 H3A O2 4_565 0.78(3) 1.79(3) 2.562(2) 172(3)
N1 H1A O4 . 0.86(2) 2.10(2) 2.938(2) 163(2)
N1 H1B O5 2_556 0.84(2) 2.10(2) 2.884(2) 154(2)
N2 H2A O5 . 0.84(2) 2.07(3) 2.907(2) 177(2)
N2 H2B O4 2_546 0.86(3) 2.22(3) 2.965(2) 145(3)

loop_
_geom_torsion_atom_site_label_1
_geom_torsion_atom_site_label_2
_geom_torsion_atom_site_label_3
_geom_torsion_atom_site_label_4
_geom_torsion
C6 C1 C2 C3 -1.4(3)
C7 C1 C2 C3 179.01(19)
C1 C2 C3 C4 0.9(3)
C8 O1 C4 C3 4.9(3)
C8 O1 C4 C5 -176.0(2)
C2 C3 C4 O1 179.1(2)
C2 C3 C4 C5 0.1(3)
O1 C4 C5 C6 -179.6(2)
C3 C4 C5 C6 -0.5(4)
C4 C5 C6 C1 0.0(4)
C2 C1 C6 C5 0.9(3)
C7 C1 C6 C5 -179.5(2)
C2 C1 C7 N1 -6.3(3)
C6 C1 C7 N1 174.06(19)
C2 C1 C7 N2 172.7(2)
C6 C1 C7 N2 -6.9(3)

loop_
_cod_related_entry_id
_cod_related_entry_database
_cod_related_entry_code
1 ChemSpider 30658165
